data_7027090
loop_
_publ_author_name
'Sokolov, Maxim'
'Imoto, Hideo'
'Saito, Taro'
'Fedorov, Vladimir'

_publ_section_title
;
 Substitution of bridging S2 ligands in the [Nb2(\m-S2)2]4+ core: a simple
 route to [Nb2(Se2)2]4+, [Nb2(S)(Te2)]4+ and [Nb2(S)2]4+
;
_journal_issue 1
_journal_name_full 'Journal of the Chemical Society, Dalton Transactions'
_journal_page_first 85
_journal_paper_doi 10.1039/a806627b
_journal_year 1999
_chemical_formula_moiety 'C20 H28 Nb2 O8 S4 '
_chemical_formula_structural '[Nb2 (S2)2 (CH3 CO CH CO CH3)4]'
_chemical_formula_sum 'C20 H28 Nb2 O8 S4'
_chemical_formula_weight 710.49
_space_group_IT_number 15
_symmetry_cell_setting monoclinic
_symmetry_Int_Tables_number 15
_symmetry_space_group_name_Hall '-C 2yc'
_symmetry_space_group_name_H-M 'C 1 2/c 1'
_audit_creation_date 'Sun May  3 22:50:29 1998'
_audit_creation_method 'from TEXRAY.INF file'
_audit_update_record ' May 7 1998'
_cell_angle_alpha 90
_cell_angle_beta 121.036(8)
_cell_angle_gamma 90
_cell_formula_units_Z 4
_cell_length_a 23.923(3)
_cell_length_b 7.868(3)
_cell_length_c 17.819(3)
_cell_measurement_reflns_used 25
_cell_measurement_temperature 296.2
_cell_measurement_theta_max 13.8
_cell_measurement_theta_min 10.6
_cell_volume 2873.9(13)
_computing_cell_refinement 'MSC/AFC Diffractometer Control'
_computing_data_collection 'MSC/AFC Diffractometer Control'
_computing_data_reduction teXsan
_computing_publication_material teXsan
_computing_structure_refinement teXsan
_computing_structure_solution 'DIRDIF92 (PATTY)'
_diffrn_ambient_temperature 296.2
_diffrn_measurement_device 'Rigaku AFC5R'
_diffrn_measurement_method \w-2\q
_diffrn_orient_matrix_UB_11 0.00879
_diffrn_orient_matrix_UB_12 -0.08194
_diffrn_orient_matrix_UB_13 0.04778
_diffrn_orient_matrix_UB_21 0.00980
_diffrn_orient_matrix_UB_22 0.09704
_diffrn_orient_matrix_UB_23 0.04123
_diffrn_orient_matrix_UB_31 -0.04698
_diffrn_orient_matrix_UB_32 0.00491
_diffrn_orient_matrix_UB_33 -0.01753
_diffrn_radiation_detector 'scintillation counter'
_diffrn_radiation_monochromator graphite
_diffrn_radiation_source 'Rigaku rotating anode'
_diffrn_radiation_type 'Mo K\a'
_diffrn_radiation_wavelength 0.7107
_diffrn_reflns_av_R_equivalents 0.020
_diffrn_reflns_av_sigmaI/netI 0.111
_diffrn_reflns_limit_h_max 30
_diffrn_reflns_limit_h_min 0
_diffrn_reflns_limit_k_max 10
_diffrn_reflns_limit_k_min 0
_diffrn_reflns_limit_l_max 19
_diffrn_reflns_limit_l_min -23
_diffrn_reflns_number 3634
_diffrn_reflns_reduction_process 'Lp corrections applied'
_diffrn_reflns_theta_max 27.49
_diffrn_reflns_theta_min 2.67
_diffrn_standards_decay_% 0.11
_diffrn_standards_interval_count 150
_diffrn_standards_number 3
_exptl_absorpt_coefficient_mu 1.127
_exptl_absorpt_correction_T_max 1.000
_exptl_absorpt_correction_T_min 0.734
_exptl_absorpt_correction_type '\DF (DIFABS; Walker & Stuart, 1983)'
_exptl_crystal_colour red
_exptl_crystal_density_diffrn 1.642
_exptl_crystal_density_meas ?
_exptl_crystal_description prismatic
_exptl_crystal_F_000 1432.00
_exptl_crystal_size_max 0.050
_exptl_crystal_size_mid 0.020
_exptl_crystal_size_min 0.010
_refine_diff_density_max 0.46
_refine_diff_density_min -0.50
_refine_ls_extinction_method none
_refine_ls_goodness_of_fit_obs 1.327
_refine_ls_hydrogen_treatment refall
_refine_ls_matrix_type full
_refine_ls_number_constraints 0
_refine_ls_number_parameters 210
_refine_ls_number_reflns 1917
_refine_ls_number_restraints 0
_refine_ls_R_factor_obs 0.0396
_refine_ls_shift/esd_max 0.0292
_refine_ls_shift/esd_mean 0.0016
_refine_ls_structure_factor_coef F
_refine_ls_weighting_details 'w = 1/[\s^2^(Fo) + (1/4)(0.003|Fo|)^2^]'
_refine_ls_weighting_scheme calc
_refine_ls_wR_factor_obs 0.0243
_reflns_number_observed 1917
_reflns_number_total 3547
_reflns_observed_criterion >2.0sigma(I)
_cod_data_source_file 806627Bsup1.cif
_cod_data_source_block 5
_cod_depositor_comments
;
The following automatic conversions were performed:

'_exptl_crystal_density_meas' value 'not measured' was changed to '?'
- the value is perceived as not measured.

Automatic conversion script
Id: cif_fix_values 3008 2015-01-20 13:52:24Z robertas 

The following automatic conversions were performed:

'_refine_ls_weighting_scheme' value 'w = 1/[\s^2^(Fo) +
(1/4)(0.003|Fo|)^2^]' was changed to 'calc'. New tag
'_refine_ls_weighting_details' was created. The value of the new tag
was set to 'w = 1/[\s^2^(Fo) + (1/4)(0.003|Fo|)^2^]'.

Automatic conversion script
Id: cif_fix_values 3143 2015-03-26 13:38:13Z robertas 
;
_cod_original_cell_volume 2873(1)
_cod_original_sg_symbol_H-M 'C 2/c '
_cod_original_formula_sum 'C20 H28 Nb2 O8 S4 '
_cod_database_code 7027090

loop_
_symmetry_equiv_pos_as_xyz
x,y,z
-x,y,1/2-z
-x,-y,-z
x,-y,1/2+z
1/2+x,1/2+y,z
1/2-x,1/2+y,1/2-z
1/2-x,1/2-y,-z
1/2+x,1/2-y,1/2+z

loop_
_atom_site_aniso_label
_atom_site_aniso_U_11
_atom_site_aniso_U_22
_atom_site_aniso_U_33
_atom_site_aniso_U_12
_atom_site_aniso_U_13
_atom_site_aniso_U_23
Nb 0.0313(2) 0.0311(2) 0.0323(2) 0.0011(3) 0.0169(2) 0.0015(3)
S(1) 0.0417(8) 0.0495(10) 0.0291(7) -0.0013(8) 0.0140(6) 0.0027(7)
S(2) 0.0417(9) 0.0405(8) 0.0367(8) -0.0048(7) 0.0210(7) -0.0065(7)
O(1) 0.044(2) 0.033(2) 0.046(2) 0.008(2) 0.020(2) 0.004(2)
O(2) 0.031(2) 0.040(2) 0.060(3) -0.001(2) 0.018(2) 0.000(2)
O(3) 0.057(3) 0.034(2) 0.055(3) 0.007(2) 0.040(2) 0.004(2)
O(4) 0.048(2) 0.033(2) 0.043(2) 0.002(2) 0.029(2) 0.001(2)
C(1) 0.088(7) 0.056(6) 0.085(7) 0.026(5) 0.039(6) 0.020(5)
C(2) 0.057(4) 0.036(3) 0.076(5) 0.013(4) 0.032(4) 0.007(3)
C(3) 0.036(5) 0.054(5) 0.174(10) 0.017(4) 0.007(6) 0.018(6)
C(4) 0.034(3) 0.059(4) 0.112(6) 0.004(5) 0.025(4) -0.001(6)
C(5) 0.029(5) 0.083(8) 0.23(2) -0.007(5) 0.029(8) 0.018(10)
C(6) 0.123(9) 0.051(5) 0.112(8) 0.003(6) 0.098(8) -0.006(5)
C(7) 0.047(3) 0.047(3) 0.052(3) -0.005(4) 0.034(3) -0.013(4)
C(8) 0.078(5) 0.051(4) 0.054(4) -0.007(4) 0.049(4) 0.001(3)
C(9) 0.030(3) 0.043(3) 0.033(3) -0.001(3) 0.014(3) 0.003(3)
C(10) 0.103(7) 0.042(5) 0.063(5) 0.001(4) 0.054(5) 0.006(4)

loop_
_atom_site_label
_atom_site_fract_x
_atom_site_fract_y
_atom_site_fract_z
_atom_site_U_iso_or_equiv
_atom_site_thermal_displace_type
_atom_site_calc_flag
_atom_site_occupancy
Nb 0.19218(2) 0.24843(8) 0.00704(3) 0.0314(1) Uani d 1.00
S(1) 0.19172(6) 0.2765(2) -0.13499(8) 0.0421(4) Uani d 1.00
S(2) 0.21560(7) 0.0431(2) -0.08023(9) 0.0393(4) Uani d 1.00
O(1) 0.1461(2) 0.4904(4) -0.0422(2) 0.042(1) Uani d 1.00
O(2) 0.0935(2) 0.1674(4) -0.0706(2) 0.046(1) Uani d 1.00
O(3) 0.1671(2) 0.3272(4) 0.1004(2) 0.043(1) Uani d 1.00
O(4) 0.1907(2) 0.0058(4) 0.0606(2) 0.039(1) Uani d 1.00
C(1) 0.0764(5) 0.719(1) -0.1126(7) 0.079(3) Uani d 1.00
C(2) 0.0882(3) 0.5318(8) -0.0924(4) 0.057(2) Uani d 1.00
C(3) 0.0360(4) 0.418(1) -0.1296(7) 0.110(3) Uani d 1.00
C(4) 0.0406(3) 0.244(1) -0.1157(4) 0.074(2) Uani d 1.00
C(5) -0.0210(5) 0.139(2) -0.156(1) 0.133(5) Uani d 1.00
C(6) 0.1411(6) 0.353(1) 0.2102(8) 0.078(4) Uani d 1.00
C(7) 0.1595(2) 0.2476(9) 0.1554(3) 0.045(2) Uani d 1.00
C(8) 0.1660(3) 0.0718(8) 0.1682(4) 0.054(2) Uani d 1.00
C(9) 0.1800(2) -0.0401(7) 0.1189(3) 0.036(2) Uani d 1.00
C(10) 0.1805(5) -0.226(1) 0.1350(6) 0.064(3) Uani d 1.00
H(1) 0.061(3) 0.739(9) -0.077(3) 0.06(2) Uiso calc 1.00
H(2) 0.097(3) 0.754(10) -0.141(4) 0.08(2) Uiso calc 1.00
H(3) 0.039(3) 0.73(1) -0.162(4) 0.16(4) Uiso calc 1.00
H(4) -0.001(3) 0.465(7) -0.166(3) 0.05(2) Uiso calc 1.00
H(5) -0.060(3) 0.20(1) -0.173(5) 0.14(3) Uiso calc 1.00
H(6) -0.016(5) 0.10(1) -0.204(6) 0.16(6) Uiso calc 1.00
H(7) -0.020(3) 0.042(8) -0.116(4) 0.08(2) Uiso calc 1.00
H(8) 0.158(3) 0.448(8) 0.224(4) 0.08(3) Uiso calc 1.00
H(9) 0.103(3) 0.412(8) 0.177(4) 0.07(2) Uiso calc 1.00
H(10) 0.138(3) 0.290(9) 0.248(4) 0.12(3) Uiso calc 1.00
H(11) 0.159(3) 0.028(7) 0.209(3) 0.06(2) Uiso calc 1.00
H(12) 0.190(2) -0.248(8) 0.188(3) 0.06(2) Uiso calc 1.00
H(13) 0.154(3) -0.287(9) 0.087(4) 0.10(3) Uiso calc 1.00
H(14) 0.217(3) -0.264(10) 0.136(4) 0.09(3) Uiso calc 1.00

loop_
_atom_type_symbol
_atom_type_oxidation_number
_atom_type_number_in_cell
_atom_type_scat_dispersion_real
_atom_type_scat_dispersion_imag
_atom_type_scat_source
C 0 80 0.003 0.002
;International Tables for Crystallography
(1992, Vol. C, Tables 4.2.6.8 and 6.1.1.1)
;
H 0 112 0.000 0.000
;International Tables for Crystallography
(1992, Vol. C, Table 6.1.1.2)
;
O 0 32 0.011 0.006
;International Tables for Crystallography
(1992, Vol. C, Tables 4.2.6.8 and 6.1.1.1)
;
Nb 0 8 -2.073 0.621
;International Tables for Crystallography
(1992, Vol. C, Tables 4.2.6.8 and 6.1.1.1)
;
S 0 16 0.125 0.123
;International Tables for Crystallography
(1992, Vol. C, Tables 4.2.6.8 and
 6.1.1.1)
;

loop_
_geom_angle_atom_site_label_1
_geom_angle_atom_site_label_2
_geom_angle_atom_site_label_3
_geom_angle
_geom_angle_site_symmetry_1
_geom_angle_site_symmetry_2
_geom_angle_site_symmetry_3
Nb Nb S(1) 55.04(3) 7_555 1_555 1_555
Nb Nb S(1) 55.06(3) 7_555 1_555 7_555
Nb Nb S(2) 54.71(4) 7_555 1_555 1_555
Nb Nb S(2) 54.39(4) 7_555 1_555 7_555
Nb Nb O(1) 105.6(1) 7_555 1_555 1_555
Nb Nb O(2) 137.2(1) 7_555 1_555 1_555
Nb Nb O(3) 136.8(1) 7_555 1_555 1_555
Nb Nb O(4) 106.33(9) 7_555 1_555 1_555
S(1) Nb S(1) 110.10(4) 1_555 1_555 7_555
S(1) Nb S(2) 47.30(5) 1_555 1_555 1_555
S(1) Nb S(2) 90.69(5) 1_555 1_555 7_555
S(1) Nb O(1) 77.17(10) 1_555 1_555 1_555
S(1) Nb O(2) 86.8(1) 1_555 1_555 1_555
S(1) Nb O(3) 153.67(10) 1_555 1_555 1_555
S(1) Nb O(4) 122.00(10) 1_555 1_555 1_555
S(1) Nb S(2) 90.94(5) 7_555 1_555 1_555
S(1) Nb S(2) 47.21(5) 7_555 1_555 7_555
S(1) Nb O(1) 122.0(1) 7_555 1_555 1_555
S(1) Nb O(2) 153.6(1) 7_555 1_555 1_555
S(1) Nb O(3) 86.5(1) 7_555 1_555 1_555
S(1) Nb O(4) 78.00(10) 7_555 1_555 1_555
S(2) Nb S(2) 109.10(4) 1_555 1_555 7_555
S(2) Nb O(1) 123.49(10) 1_555 1_555 1_555
S(2) Nb O(2) 86.0(1) 1_555 1_555 1_555
S(2) Nb O(3) 156.60(10) 1_555 1_555 1_555
S(2) Nb O(4) 76.21(9) 1_555 1_555 1_555
S(2) Nb O(1) 76.2(1) 7_555 1_555 1_555
S(2) Nb O(2) 156.6(1) 7_555 1_555 1_555
S(2) Nb O(3) 86.0(1) 7_555 1_555 1_555
S(2) Nb O(4) 124.26(10) 7_555 1_555 1_555
O(1) Nb O(2) 80.6(1) 1_555 1_555 1_555
O(1) Nb O(3) 76.7(1) 1_555 1_555 1_555
O(1) Nb O(4) 148.1(1) 1_555 1_555 1_555
O(2) Nb O(3) 86.0(1) 1_555 1_555 1_555
O(2) Nb O(4) 75.8(1) 1_555 1_555 1_555
O(3) Nb O(4) 80.5(1) 1_555 1_555 1_555
Nb S(1) Nb 69.90(4) 1_555 1_555 7_555
Nb S(1) S(2) 65.40(5) 1_555 1_555 1_555
Nb S(1) S(2) 65.73(6) 7_555 1_555 1_555
Nb S(2) Nb 70.90(4) 1_555 1_555 7_555
Nb S(2) S(1) 67.30(6) 1_555 1_555 1_555
Nb S(2) S(1) 67.06(6) 7_555 1_555 1_555
Nb O(1) C(2) 132.2(4) 1_555 1_555 1_555
Nb O(2) C(4) 133.6(5) 1_555 1_555 1_555
Nb O(3) C(7) 132.7(4) 1_555 1_555 1_555
Nb O(4) C(9) 133.5(3) 1_555 1_555 1_555
C(2) C(1) H(1) 95(4) 1_555 1_555 1_555
C(2) C(1) H(2) 109(4) 1_555 1_555 1_555
C(2) C(1) H(3) 109(7) 1_555 1_555 1_555
H(1) C(1) H(2) 150(6) 1_555 1_555 1_555
H(1) C(1) H(3) 96(6) 1_555 1_555 1_555
H(2) C(1) H(3) 87(5) 1_555 1_555 1_555
O(1) C(2) C(1) 115.4(7) 1_555 1_555 1_555
O(1) C(2) C(3) 124.5(6) 1_555 1_555 1_555
C(1) C(2) C(3) 120.1(7) 1_555 1_555 1_555
C(2) C(3) C(4) 125.4(7) 1_555 1_555 1_555
C(2) C(3) H(4) 113(3) 1_555 1_555 1_555
C(4) C(3) H(4) 121(3) 1_555 1_555 1_555
O(2) C(4) C(3) 123.5(7) 1_555 1_555 1_555
O(2) C(4) C(5) 117.2(8) 1_555 1_555 1_555
C(3) C(4) C(5) 119.3(7) 1_555 1_555 1_555
C(4) C(5) H(5) 113(5) 1_555 1_555 1_555
C(4) C(5) H(6) 94(5) 1_555 1_555 1_555
C(4) C(5) H(7) 113(3) 1_555 1_555 1_555
H(5) C(5) H(6) 115(8) 1_555 1_555 1_555
H(5) C(5) H(7) 107(6) 1_555 1_555 1_555
H(6) C(5) H(7) 112(7) 1_555 1_555 1_555
C(7) C(6) H(8) 116(5) 1_555 1_555 1_555
C(7) C(6) H(9) 113(4) 1_555 1_555 1_555
C(7) C(6) H(10) 111(4) 1_555 1_555 1_555
H(8) C(6) H(9) 84(5) 1_555 1_555 1_555
H(8) C(6) H(10) 120(6) 1_555 1_555 1_555
H(9) C(6) H(10) 108(6) 1_555 1_555 1_555
O(3) C(7) C(6) 116.1(7) 1_555 1_555 1_555
O(3) C(7) C(8) 125.0(5) 1_555 1_555 1_555
C(6) C(7) C(8) 118.9(6) 1_555 1_555 1_555
C(7) C(8) C(9) 124.2(5) 1_555 1_555 1_555
C(7) C(8) H(11) 117(3) 1_555 1_555 1_555
C(9) C(8) H(11) 118(3) 1_555 1_555 1_555
O(4) C(9) C(8) 124.0(5) 1_555 1_555 1_555
O(4) C(9) C(10) 117.4(5) 1_555 1_555 1_555
C(8) C(9) C(10) 118.6(5) 1_555 1_555 1_555
C(9) C(10) H(12) 112(4) 1_555 1_555 1_555
C(9) C(10) H(13) 114(4) 1_555 1_555 1_555
C(9) C(10) H(14) 104(4) 1_555 1_555 1_555
H(12) C(10) H(13) 125(6) 1_555 1_555 1_555
H(12) C(10) H(14) 101(5) 1_555 1_555 1_555
H(13) C(10) H(14) 92(5) 1_555 1_555 1_555

loop_
_geom_bond_atom_site_label_1
_geom_bond_atom_site_label_2
_geom_bond_distance
_geom_bond_site_symmetry_1
_geom_bond_site_symmetry_2
Nb Nb 2.9039(9) 1_555 7_555
Nb S(1) 2.535(1) 1_555 1_555
Nb S(1) 2.534(1) 1_555 7_555
Nb S(2) 2.498(1) 1_555 1_555
Nb S(2) 2.508(2) 1_555 7_555
Nb O(1) 2.147(4) 1_555 1_555
Nb O(2) 2.127(4) 1_555 1_555
Nb O(3) 2.131(3) 1_555 1_555
Nb O(4) 2.143(3) 1_555 1_555
S(1) S(2) 2.019(2) 1_555 1_555
O(1) C(2) 1.245(6) 1_555 1_555
O(2) C(4) 1.250(7) 1_555 1_555
O(3) C(7) 1.252(6) 1_555 1_555
O(4) C(9) 1.245(5) 1_555 1_555
C(1) C(2) 1.507(10) 1_555 1_555
C(2) C(3) 1.394(9) 1_555 1_555
C(3) C(4) 1.39(1) 1_555 1_555
C(4) C(5) 1.51(1) 1_555 1_555
C(6) C(7) 1.508(9) 1_555 1_555
C(7) C(8) 1.398(9) 1_555 1_555
C(8) C(9) 1.400(7) 1_555 1_555
C(9) C(10) 1.487(9) 1_555 1_555

loop_
_geom_contact_atom_site_label_1
_geom_contact_atom_site_label_2
_geom_contact_distance
_geom_contact_site_symmetry_1
_geom_contact_site_symmetry_2
O(1) C(10) 3.598(9) 1_555 1_565
O(2) C(1) 3.588(9) 1_555 1_545
O(3) C(10) 3.556(9) 1_555 1_565
